data_4075703
loop_
_publ_author_name
'Fischer, Jelena'
'Baumgartner, Judith'
'Marschner, Christoph'

_publ_section_title
;
 Silylgermylpotassium Compounds
;
_journal_issue 6
_journal_name_full Organometallics
_journal_page_first 1263
_journal_paper_doi 10.1021/om0491894
_journal_volume 24
_journal_year 2005
_chemical_formula_sum 'C52 H108 Ge2 K2 O12 Si6'
_chemical_formula_weight 1317.30
_chemical_name_systematic
;
 ?
;
_space_group_IT_number 14
_symmetry_cell_setting monoclinic
_symmetry_space_group_name_Hall '-P 2ybc'
_symmetry_space_group_name_H-M 'P 1 21/c 1'
_atom_sites_solution_hydrogens geom
_atom_sites_solution_primary direct
_atom_sites_solution_secondary difmap
_audit_creation_method SHELXL-97
_cell_angle_alpha 90.00
_cell_angle_beta 105.69(3)
_cell_angle_gamma 90.00
_cell_formula_units_Z 2
_cell_length_a 17.911(4)
_cell_length_b 18.560(4)
_cell_length_c 11.320(2)
_cell_measurement_temperature 100(2)
_cell_volume 3622.9(14)
_computing_cell_refinement 'Bruker XSCANS'
_computing_data_collection 'Bruker XSCANS'
_computing_data_reduction 'Bruker SHELXTL'
_computing_molecular_graphics 'Bruker SHELXTL'
_computing_publication_material 'Bruker SHELXTL'
_computing_structure_refinement 'SHELXL-97 (Sheldrick, 1997)'
_computing_structure_solution 'SHELXS-97 (Sheldrick, 1990)'
_diffrn_ambient_temperature 100(2)
_diffrn_measured_fraction_theta_full 0.999
_diffrn_measured_fraction_theta_max 0.999
_diffrn_measurement_device_type 'Bruker P4'
_diffrn_measurement_method '\w scans'
_diffrn_radiation_monochromator graphite
_diffrn_radiation_source 'fine-focus sealed tube'
_diffrn_radiation_type MoK\a
_diffrn_radiation_wavelength 0.71073
_diffrn_reflns_av_R_equivalents 0.1147
_diffrn_reflns_av_sigmaI/netI 0.0917
_diffrn_reflns_limit_h_max 21
_diffrn_reflns_limit_h_min -21
_diffrn_reflns_limit_k_max 22
_diffrn_reflns_limit_k_min -22
_diffrn_reflns_limit_l_max 13
_diffrn_reflns_limit_l_min -13
_diffrn_reflns_number 25315
_diffrn_reflns_theta_full 25.00
_diffrn_reflns_theta_max 25.00
_diffrn_reflns_theta_min 1.61
_exptl_absorpt_coefficient_mu 1.092
_exptl_absorpt_correction_T_max 0.8112
_exptl_absorpt_correction_T_min 0.5851
_exptl_absorpt_correction_type empirical
_exptl_absorpt_process_details XPREP
_exptl_crystal_colour colorless
_exptl_crystal_density_diffrn 1.207
_exptl_crystal_density_method 'not measured'
_exptl_crystal_description plates
_exptl_crystal_F_000 1404
_exptl_crystal_size_max 0.55
_exptl_crystal_size_mid 0.38
_exptl_crystal_size_min 0.20
_refine_diff_density_max 1.288
_refine_diff_density_min -1.557
_refine_diff_density_rms 0.136
_refine_ls_extinction_method none
_refine_ls_goodness_of_fit_ref 1.073
_refine_ls_hydrogen_treatment mixed
_refine_ls_matrix_type full
_refine_ls_number_parameters 342
_refine_ls_number_reflns 6373
_refine_ls_number_restraints 0
_refine_ls_restrained_S_all 1.073
_refine_ls_R_factor_all 0.1128
_refine_ls_R_factor_gt 0.0846
_refine_ls_shift/su_max 0.005
_refine_ls_shift/su_mean 0.000
_refine_ls_structure_factor_coef Fsqd
_refine_ls_weighting_details 'calc w=1/[\s^2^(Fo^2^)+(0.0994P)^2^+10.2289P] where P=(Fo^2^+2Fc^2^)/3'
_refine_ls_weighting_scheme calc
_refine_ls_wR_factor_gt 0.1947
_refine_ls_wR_factor_ref 0.2120
_reflns_number_gt 4710
_reflns_number_total 6373
_reflns_threshold_expression >2sigma(I)
_cod_data_source_file om0491894si20041222_090130.cif
_cod_data_source_block 234j
_cod_depositor_comments
;
The following automatic conversions were performed:

'_symmetry_cell_setting' value 'Monoclinic' changed to 'monoclinic'
according to /home/saulius/struct/CIF-dictionaries/cif_core.dic
dictionary named 'cif_core.dic' version 2.4.1 from 2010-06-29.

Automatic conversion script
Id: cif_fix_values 1715 2011-07-08 13:25:40Z adriana 
;
_cod_original_cell_volume 3623.1(13)
_cod_original_sg_symbol_H-M P2(1)/c
_cod_database_code 4075703

loop_
_symmetry_equiv_pos_as_xyz
'x, y, z'
'-x, y+1/2, -z+1/2'
'-x, -y, -z'
'x, -y-1/2, z-1/2'

loop_
_atom_site_label
_atom_site_type_symbol
_atom_site_fract_x
_atom_site_fract_y
_atom_site_fract_z
_atom_site_U_iso_or_equiv
_atom_site_adp_type
_atom_site_occupancy
_atom_site_symmetry_multiplicity
_atom_site_calc_flag
_atom_site_refinement_flags
K1 K 0.25706(8) 0.38832(8) 0.67147(13) 0.0303(4) Uani 1 1 d .
Ge1 Ge 0.34560(3) 0.53039(4) 0.57200(5) 0.0225(2) Uani 1 1 d .
Si1 Si 0.26189(10) 0.53524(10) 0.36784(15) 0.0278(4) Uani 1 1 d .
Si2 Si 0.31968(10) 0.64961(10) 0.63624(16) 0.0273(4) Uani 1 1 d .
Si3 Si 0.47618(9) 0.54666(9) 0.55192(15) 0.0229(4) Uani 1 1 d .
O1 O 0.1306(4) 0.3101(4) 0.5018(5) 0.075(2) Uani 1 1 d .
O2 O 0.2857(7) 0.2557(5) 0.5497(12) 0.172(6) Uani 1 1 d .
O3 O 0.3852(4) 0.3057(3) 0.7628(8) 0.083(2) Uani 1 1 d .
O4 O 0.3658(3) 0.4157(4) 0.9166(5) 0.0651(18) Uani 1 1 d .
O5 O 0.2200(4) 0.4781(3) 0.8449(5) 0.0592(16) Uani 1 1 d .
O6 O 0.0984(3) 0.4035(4) 0.6850(6) 0.0637(17) Uani 1 1 d .
C1 C 0.1522(6) 0.2397(4) 0.4584(8) 0.072(3) Uani 1 1 d .
H1A H 0.1405 0.2003 0.5097 0.086 Uiso 1 1 calc R
H1B H 0.1218 0.2314 0.3724 0.086 Uiso 1 1 calc R
C2 C 0.2319(7) 0.2401(6) 0.466(2) 0.151(8) Uani 1 1 d .
H2A H 0.2433 0.1907 0.4428 0.181 Uiso 1 1 calc R
H2B H 0.2367 0.2715 0.3977 0.181 Uiso 1 1 calc R
C3 C 0.3354(13) 0.2184(7) 0.6190(11) 0.157(9) Uani 1 1 d .
H3A H 0.3629 0.1943 0.5650 0.189 Uiso 1 1 calc R
H3B H 0.3060 0.1800 0.6475 0.189 Uiso 1 1 calc R
C4 C 0.3920(7) 0.2378(6) 0.7201(15) 0.102(4) Uani 1 1 d .
H4A H 0.4426 0.2340 0.7011 0.123 Uiso 1 1 calc R
H4B H 0.3923 0.2030 0.7865 0.123 Uiso 1 1 calc R
C5 C 0.4458(6) 0.3281(7) 0.8664(13) 0.106(5) Uani 1 1 d .
H5A H 0.4967 0.3208 0.8496 0.128 Uiso 1 1 calc R
H5B H 0.4445 0.2988 0.9388 0.128 Uiso 1 1 calc R
C6 C 0.4363(6) 0.4035(6) 0.8920(10) 0.086(4) Uani 1 1 d .
H6A H 0.4789 0.4187 0.9634 0.103 Uiso 1 1 calc R
H6B H 0.4395 0.4328 0.8205 0.103 Uiso 1 1 calc R
C7 C 0.3512(6) 0.4899(5) 0.9391(8) 0.075(3) Uani 1 1 d .
H7A H 0.3572 0.5198 0.8698 0.090 Uiso 1 1 calc R
H7B H 0.3897 0.5065 1.0145 0.090 Uiso 1 1 calc R
C8 C 0.2722(6) 0.4992(6) 0.9533(8) 0.070(3) Uani 1 1 d .
H8A H 0.2655 0.4693 1.0222 0.085 Uiso 1 1 calc R
H8B H 0.2633 0.5502 0.9711 0.085 Uiso 1 1 calc R
C9 C 0.1386(6) 0.4857(5) 0.8479(10) 0.072(3) Uani 1 1 d .
H9A H 0.1292 0.5355 0.8718 0.087 Uiso 1 1 calc R
H9B H 0.1278 0.4522 0.9094 0.087 Uiso 1 1 calc R
C10 C 0.0861(6) 0.4692(6) 0.7241(10) 0.075(3) Uani 1 1 d .
H10A H 0.0315 0.4728 0.7275 0.090 Uiso 1 1 calc R
H10B H 0.0941 0.5055 0.6647 0.090 Uiso 1 1 calc R
C11 C 0.0416(5) 0.3820(6) 0.5668(8) 0.068(3) Uani 1 1 d .
H11A H 0.0421 0.4178 0.5023 0.082 Uiso 1 1 calc R
H11B H -0.0114 0.3803 0.5776 0.082 Uiso 1 1 calc R
C12 C 0.0634(6) 0.3093(7) 0.5290(9) 0.089(4) Uani 1 1 d .
H12A H 0.0663 0.2746 0.5966 0.106 Uiso 1 1 calc R
H12B H 0.0225 0.2925 0.4567 0.106 Uiso 1 1 calc R
C13 C 0.1605(4) 0.5667(5) 0.3681(6) 0.0437(19) Uani 1 1 d .
H13A H 0.1607 0.6191 0.3792 0.066 Uiso 1 1 calc R
H13B H 0.1451 0.5433 0.4354 0.066 Uiso 1 1 calc R
H13C H 0.1237 0.5540 0.2898 0.066 Uiso 1 1 calc R
C14 C 0.2425(4) 0.4392(4) 0.3022(7) 0.0426(18) Uani 1 1 d .
H14A H 0.2158 0.4418 0.2145 0.064 Uiso 1 1 calc R
H14B H 0.2100 0.4132 0.3451 0.064 Uiso 1 1 calc R
H14C H 0.2918 0.4137 0.3136 0.064 Uiso 1 1 calc R
C15 C 0.2891(4) 0.5930(4) 0.2482(6) 0.0349(16) Uani 1 1 d .
H15A H 0.2476 0.5910 0.1714 0.052 Uiso 1 1 calc R
H15B H 0.3374 0.5751 0.2341 0.052 Uiso 1 1 calc R
H15C H 0.2963 0.6430 0.2772 0.052 Uiso 1 1 calc R
C16 C 0.2246(4) 0.6528(4) 0.6812(6) 0.0332(16) Uani 1 1 d .
H16A H 0.2247 0.6152 0.7420 0.050 Uiso 1 1 calc R
H16B H 0.1812 0.6448 0.6084 0.050 Uiso 1 1 calc R
H16C H 0.2190 0.7001 0.7164 0.050 Uiso 1 1 calc R
C17 C 0.3945(4) 0.6785(4) 0.7807(6) 0.0374(17) Uani 1 1 d .
H17A H 0.3799 0.7253 0.8075 0.056 Uiso 1 1 calc R
H17B H 0.4453 0.6824 0.7641 0.056 Uiso 1 1 calc R
H17C H 0.3972 0.6427 0.8453 0.056 Uiso 1 1 calc R
C18 C 0.3136(4) 0.7284(4) 0.5269(7) 0.0419(18) Uani 1 1 d .
H18A H 0.3016 0.7726 0.5657 0.063 Uiso 1 1 calc R
H18B H 0.2726 0.7193 0.4513 0.063 Uiso 1 1 calc R
H18C H 0.3633 0.7341 0.5075 0.063 Uiso 1 1 calc R
C19 C 0.5406(4) 0.5451(4) 0.7169(6) 0.0323(16) Uani 1 1 d .
H19A H 0.5934 0.5595 0.7179 0.049 Uiso 1 1 calc R
H19B H 0.5414 0.4963 0.7503 0.049 Uiso 1 1 calc R
H19C H 0.5200 0.5787 0.7670 0.049 Uiso 1 1 calc R
C20 C 0.4977(4) 0.6343(3) 0.4795(6) 0.0344(16) Uani 1 1 d .
H20A H 0.4842 0.6753 0.5243 0.052 Uiso 1 1 calc R
H20B H 0.4670 0.6363 0.3936 0.052 Uiso 1 1 calc R
H20C H 0.5530 0.6364 0.4835 0.052 Uiso 1 1 calc R
C21 C 0.8981(4) 0.3098(5) 0.0604(8) 0.055(2) Uani 1 1 d .
H21 H 0.8536 0.2800 0.0494 0.066 Uiso 1 1 calc R
C22 C 0.9483(5) 0.3197(5) 0.1777(8) 0.056(2) Uani 1 1 d .
H22 H 0.9387 0.2956 0.2462 0.068 Uiso 1 1 calc R
C23 C 1.0125(4) 0.3651(4) 0.1937(7) 0.0465(19) Uani 1 1 d .
H23 H 1.0462 0.3725 0.2734 0.056 Uiso 1 1 calc R
C24 C 1.0270(4) 0.3992(4) 0.0939(7) 0.0416(18) Uani 1 1 d .
H24 H 1.0709 0.4297 0.1050 0.050 Uiso 1 1 calc R
C25 C 0.9770(4) 0.3891(4) -0.0238(7) 0.0433(19) Uani 1 1 d .
H25 H 0.9864 0.4132 -0.0923 0.052 Uiso 1 1 calc R
C26 C 0.9134(4) 0.3435(4) -0.0392(8) 0.051(2) Uani 1 1 d .
H26 H 0.8802 0.3354 -0.1191 0.061 Uiso 1 1 calc R

loop_
_atom_site_aniso_label
_atom_site_aniso_U_11
_atom_site_aniso_U_22
_atom_site_aniso_U_33
_atom_site_aniso_U_23
_atom_site_aniso_U_13
_atom_site_aniso_U_12
K1 0.0266(7) 0.0324(8) 0.0278(8) -0.0016(6) 0.0005(6) 0.0015(6)
Ge1 0.0171(3) 0.0312(4) 0.0153(3) 0.0005(3) -0.0022(2) 0.0014(3)
Si1 0.0180(9) 0.0413(11) 0.0185(9) -0.0021(8) -0.0046(7) 0.0010(8)
Si2 0.0250(9) 0.0339(10) 0.0220(9) -0.0007(7) 0.0046(7) 0.0023(8)
Si3 0.0174(8) 0.0296(10) 0.0176(8) -0.0025(7) -0.0025(6) 0.0008(7)
O1 0.076(5) 0.098(5) 0.043(4) 0.001(3) 0.002(3) -0.045(4)
O2 0.148(10) 0.087(7) 0.200(12) -0.062(7) -0.092(9) 0.026(6)
O3 0.058(4) 0.045(4) 0.147(7) 0.020(4) 0.028(5) 0.018(3)
O4 0.048(4) 0.083(5) 0.045(3) 0.033(3) -0.021(3) -0.016(3)
O5 0.097(5) 0.050(4) 0.038(3) -0.005(3) 0.032(3) -0.009(3)
O6 0.044(3) 0.076(4) 0.072(4) 0.017(4) 0.018(3) 0.007(3)
C1 0.111(9) 0.033(5) 0.049(5) -0.022(4) -0.017(5) -0.011(5)
C2 0.057(8) 0.050(7) 0.31(3) 0.025(11) -0.007(11) -0.006(6)
C3 0.32(2) 0.068(8) 0.046(7) -0.008(6) -0.020(10) 0.088(12)
C4 0.073(8) 0.073(8) 0.170(15) 0.006(9) 0.049(9) 0.018(6)
C5 0.028(5) 0.112(10) 0.154(12) 0.031(9) -0.018(6) 0.010(6)
C6 0.051(6) 0.087(8) 0.091(8) 0.055(7) -0.029(5) -0.012(5)
C7 0.103(9) 0.055(6) 0.034(5) 0.001(4) -0.038(5) -0.035(5)
C8 0.091(8) 0.080(7) 0.040(5) -0.002(5) 0.015(5) -0.027(6)
C9 0.098(8) 0.050(6) 0.100(8) -0.019(5) 0.080(7) 0.001(5)
C10 0.048(6) 0.111(9) 0.071(7) 0.002(6) 0.026(5) -0.001(6)
C11 0.028(4) 0.129(9) 0.043(5) 0.010(6) 0.000(4) 0.007(5)
C12 0.061(7) 0.145(12) 0.046(6) 0.002(6) -0.009(5) -0.017(7)
C13 0.023(4) 0.078(6) 0.026(4) 0.005(4) 0.000(3) 0.008(4)
C14 0.032(4) 0.056(5) 0.033(4) -0.013(3) -0.003(3) -0.011(3)
C15 0.035(4) 0.043(4) 0.023(3) 0.005(3) 0.001(3) 0.010(3)
C16 0.021(3) 0.043(4) 0.039(4) -0.004(3) 0.014(3) 0.004(3)
C17 0.031(4) 0.045(4) 0.033(4) -0.010(3) 0.002(3) 0.001(3)
C18 0.045(4) 0.042(4) 0.042(4) 0.007(3) 0.017(4) 0.009(3)
C19 0.022(3) 0.041(4) 0.027(4) -0.016(3) -0.006(3) -0.001(3)
C20 0.030(4) 0.035(4) 0.037(4) 0.002(3) 0.008(3) -0.001(3)
C21 0.028(4) 0.060(6) 0.070(6) -0.002(5) 0.000(4) 0.002(4)
C22 0.046(5) 0.070(6) 0.054(5) 0.004(5) 0.015(4) -0.005(4)
C23 0.032(4) 0.066(5) 0.039(4) -0.007(4) 0.004(3) 0.002(4)
C24 0.026(4) 0.052(5) 0.043(4) -0.007(4) 0.003(3) -0.002(3)
C25 0.034(4) 0.058(5) 0.032(4) 0.008(4) -0.002(3) 0.009(4)
C26 0.033(4) 0.055(5) 0.053(5) -0.006(4) -0.007(4) 0.009(4)

loop_
_atom_type_symbol
_atom_type_description
_atom_type_scat_dispersion_real
_atom_type_scat_dispersion_imag
_atom_type_scat_source
C C 0.0033 0.0016 'International Tables Vol C Tables 4.2.6.8 and 6.1.1.4'
H H 0.0000 0.0000 'International Tables Vol C Tables 4.2.6.8 and 6.1.1.4'
O O 0.0106 0.0060 'International Tables Vol C Tables 4.2.6.8 and 6.1.1.4'
Si Si 0.0817 0.0704 'International Tables Vol C Tables 4.2.6.8 and 6.1.1.4'
K K 0.2009 0.2494 'International Tables Vol C Tables 4.2.6.8 and 6.1.1.4'
Ge Ge 0.1547 1.8001 'International Tables Vol C Tables 4.2.6.8 and 6.1.1.4'

loop_
_geom_angle_atom_site_label_1
_geom_angle_atom_site_label_2
_geom_angle_atom_site_label_3
_geom_angle
_geom_angle_site_symmetry_1
_geom_angle_site_symmetry_3
O3 K1 O5 114.0(2) . .
O3 K1 O6 140.6(2) . .
O5 K1 O6 58.8(2) . .
O3 K1 O1 113.1(2) . .
O5 K1 O1 118.0(2) . .
O6 K1 O1 59.2(2) . .
O3 K1 O2 57.9(3) . .
O5 K1 O2 159.6(3) . .
O6 K1 O2 113.9(3) . .
O1 K1 O2 58.5(3) . .
O3 K1 O4 57.9(2) . .
O5 K1 O4 57.4(2) . .
O6 K1 O4 109.8(2) . .
O1 K1 O4 153.21(17) . .
O2 K1 O4 115.4(2) . .
O3 K1 Ge1 98.10(15) . .
O5 K1 Ge1 89.48(12) . .
O6 K1 Ge1 119.38(13) . .
O1 K1 Ge1 120.77(13) . .
O2 K1 Ge1 109.7(3) . .
O4 K1 Ge1 86.02(12) . .
Si1 Ge1 Si2 97.77(7) . .
Si1 Ge1 Si3 105.83(7) . .
Si2 Ge1 Si3 100.53(6) . .
Si1 Ge1 K1 96.99(6) . .
Si2 Ge1 K1 117.62(6) . .
Si3 Ge1 K1 132.10(5) . .
C15 Si1 C13 104.9(3) . .
C15 Si1 C14 107.7(3) . .
C13 Si1 C14 102.2(3) . .
C15 Si1 Ge1 119.8(2) . .
C13 Si1 Ge1 111.0(2) . .
C14 Si1 Ge1 109.8(2) . .
C17 Si2 C18 104.3(3) . .
C17 Si2 C16 103.7(3) . .
C18 Si2 C16 104.6(3) . .
C17 Si2 Ge1 111.8(2) . .
C18 Si2 Ge1 119.5(2) . .
C16 Si2 Ge1 111.6(2) . .
C20 Si3 C19 107.1(3) . .
C20 Si3 Si3 105.5(2) . 3_666
C19 Si3 Si3 105.6(2) . 3_666
C20 Si3 Ge1 117.2(2) . .
C19 Si3 Ge1 104.4(2) . .
Si3 Si3 Ge1 116.05(10) 3_666 .
C12 O1 C1 113.7(8) . .
C12 O1 K1 116.4(6) . .
C1 O1 K1 115.5(5) . .
C2 O2 C3 131.4(13) . .
C2 O2 K1 111.8(10) . .
C3 O2 K1 111.2(8) . .
C4 O3 C5 116.1(9) . .
C4 O3 K1 122.1(7) . .
C5 O3 K1 121.5(6) . .
C6 O4 C7 114.3(8) . .
C6 O4 K1 100.8(6) . .
C7 O4 K1 103.0(4) . .
C8 O5 C9 112.8(7) . .
C8 O5 K1 124.2(6) . .
C9 O5 K1 119.9(5) . .
C10 O6 C11 114.0(7) . .
C10 O6 K1 111.0(5) . .
C11 O6 K1 111.4(5) . .
C2 C1 O1 109.0(8) . .
O2 C2 C1 130(2) . .
O2 C3 C4 129.5(12) . .
C3 C4 O3 115.2(11) . .
O3 C5 C6 110.0(8) . .
O4 C6 C5 111.2(9) . .
O4 C7 C8 110.8(8) . .
O5 C8 C7 107.9(7) . .
O5 C9 C10 109.6(7) . .
O6 C10 C9 112.4(9) . .
O6 C11 C12 109.1(7) . .
O1 C12 C11 112.4(10) . .
C26 C21 C22 119.8(8) . .
C23 C22 C21 119.8(8) . .
C24 C23 C22 120.1(7) . .
C23 C24 C25 120.2(7) . .
C26 C25 C24 119.4(7) . .
C21 C26 C25 120.6(7) . .

loop_
_geom_bond_atom_site_label_1
_geom_bond_atom_site_label_2
_geom_bond_distance
_geom_bond_site_symmetry_2
K1 O3 2.722(6) .
K1 O5 2.789(5) .
K1 O6 2.901(6) .
K1 O1 2.928(6) .
K1 O2 2.933(10) .
K1 O4 2.971(6) .
K1 Ge1 3.4208(17) .
Ge1 Si1 2.3924(19) .
Ge1 Si2 2.413(2) .
Ge1 Si3 2.4291(18) .
Si1 C15 1.891(7) .
Si1 C13 1.908(7) .
Si1 C14 1.926(7) .
Si2 C17 1.890(7) .
Si2 C18 1.900(7) .
Si2 C16 1.906(6) .
Si3 C20 1.908(6) .
Si3 C19 1.912(6) .
Si3 Si3 2.378(3) 3_666
O1 C12 1.321(12) .
O1 C1 1.484(11) .
O2 C2 1.190(16) .
O2 C3 1.228(14) .
O3 C4 1.365(13) .
O3 C5 1.428(13) .
O4 C6 1.385(12) .
O4 C7 1.437(11) .
O5 C8 1.382(11) .
O5 C9 1.475(11) .
O6 C10 1.336(12) .
O6 C11 1.499(10) .
C1 C2 1.408(15) .
C3 C4 1.358(17) .
C5 C6 1.447(15) .
C7 C8 1.478(15) .
C9 C10 1.493(14) .
C11 C12 1.499(15) .
C21 C26 1.380(12) .
C21 C22 1.399(11) .
C22 C23 1.398(11) .
C23 C24 1.379(10) .
C24 C25 1.402(10) .
C25 C26 1.393(11) .

loop_
_geom_torsion_atom_site_label_1
_geom_torsion_atom_site_label_2
_geom_torsion_atom_site_label_3
_geom_torsion_atom_site_label_4
_geom_torsion
_geom_torsion_site_symmetry_4
O3 K1 Ge1 Si1 128.73(19) .
O5 K1 Ge1 Si1 -117.13(15) .
O6 K1 Ge1 Si1 -63.97(17) .
O1 K1 Ge1 Si1 5.6(2) .
O2 K1 Ge1 Si1 70.0(2) .
O4 K1 Ge1 Si1 -174.46(15) .
O3 K1 Ge1 Si2 -128.68(19) .
O5 K1 Ge1 Si2 -14.54(15) .
O6 K1 Ge1 Si2 38.62(17) .
O1 K1 Ge1 Si2 108.2(2) .
O2 K1 Ge1 Si2 172.6(2) .
O4 K1 Ge1 Si2 -71.87(15) .
O3 K1 Ge1 Si3 10.0(2) .
O5 K1 Ge1 Si3 124.11(15) .
O6 K1 Ge1 Si3 177.27(17) .
O1 K1 Ge1 Si3 -113.2(2) .
O2 K1 Ge1 Si3 -48.8(2) .
O4 K1 Ge1 Si3 66.78(16) .
Si2 Ge1 Si1 C15 72.1(3) .
Si3 Ge1 Si1 C15 -31.2(3) .
K1 Ge1 Si1 C15 -168.7(3) .
Si2 Ge1 Si1 C13 -50.3(3) .
Si3 Ge1 Si1 C13 -153.7(3) .
K1 Ge1 Si1 C13 68.9(3) .
Si2 Ge1 Si1 C14 -162.6(3) .
Si3 Ge1 Si1 C14 94.1(3) .
K1 Ge1 Si1 C14 -43.4(3) .
Si1 Ge1 Si2 C17 -164.7(3) .
Si3 Ge1 Si2 C17 -56.9(3) .
K1 Ge1 Si2 C17 93.2(3) .
Si1 Ge1 Si2 C18 -42.6(3) .
Si3 Ge1 Si2 C18 65.2(3) .
K1 Ge1 Si2 C18 -144.7(3) .
Si1 Ge1 Si2 C16 79.7(2) .
Si3 Ge1 Si2 C16 -172.5(2) .
K1 Ge1 Si2 C16 -22.4(2) .
Si1 Ge1 Si3 C20 60.2(3) .
Si2 Ge1 Si3 C20 -41.1(3) .
K1 Ge1 Si3 C20 175.4(2) .
Si1 Ge1 Si3 C19 178.4(2) .
Si2 Ge1 Si3 C19 77.2(2) .
K1 Ge1 Si3 C19 -66.3(2) .
Si1 Ge1 Si3 Si3 -65.75(12) 3_666
Si2 Ge1 Si3 Si3 -167.03(11) 3_666
K1 Ge1 Si3 Si3 49.51(14) 3_666
O3 K1 O1 C12 123.8(8) .
O5 K1 O1 C12 -12.8(8) .
O6 K1 O1 C12 -12.5(7) .
O2 K1 O1 C12 144.0(9) .
O4 K1 O1 C12 59.6(10) .
Ge1 K1 O1 C12 -120.5(7) .
O3 K1 O1 C1 -13.4(6) .
O5 K1 O1 C1 -150.0(6) .
O6 K1 O1 C1 -149.7(6) .
O2 K1 O1 C1 6.8(6) .
O4 K1 O1 C1 -77.6(8) .
Ge1 K1 O1 C1 102.3(6) .
O3 K1 O2 C2 173.0(16) .
O5 K1 O2 C2 101.1(14) .
O6 K1 O2 C2 37.0(15) .
O1 K1 O2 C2 15.0(13) .
O4 K1 O2 C2 165.2(13) .
Ge1 K1 O2 C2 -99.7(14) .
O3 K1 O2 C3 16.1(14) .
O5 K1 O2 C3 -55.8(18) .
O6 K1 O2 C3 -120.0(15) .
O1 K1 O2 C3 -141.9(16) .
O4 K1 O2 C3 8.3(16) .
Ge1 K1 O2 C3 103.3(15) .
O5 K1 O3 C4 146.4(8) .
O6 K1 O3 C4 77.0(10) .
O1 K1 O3 C4 8.0(9) .
O2 K1 O3 C4 -12.4(9) .
O4 K1 O3 C4 159.3(9) .
Ge1 K1 O3 C4 -120.6(8) .
O5 K1 O3 C5 -27.2(8) .
O6 K1 O3 C5 -96.6(8) .
O1 K1 O3 C5 -165.7(8) .
O2 K1 O3 C5 174.0(9) .
O4 K1 O3 C5 -14.3(8) .
Ge1 K1 O3 C5 65.8(8) .
O3 K1 O4 C6 39.9(5) .
O5 K1 O4 C6 -154.1(6) .
O6 K1 O4 C6 178.0(5) .
O1 K1 O4 C6 117.7(6) .
O2 K1 O4 C6 47.7(6) .
Ge1 K1 O4 C6 -62.2(5) .
O3 K1 O4 C7 158.2(6) .
O5 K1 O4 C7 -35.9(6) .
O6 K1 O4 C7 -63.8(6) .
O1 K1 O4 C7 -124.0(7) .
O2 K1 O4 C7 166.0(6) .
Ge1 K1 O4 C7 56.1(6) .
O3 K1 O5 C8 21.4(7) .
O6 K1 O5 C8 157.4(7) .
O1 K1 O5 C8 157.7(6) .
O2 K1 O5 C8 83.2(10) .
O4 K1 O5 C8 8.4(6) .
Ge1 K1 O5 C8 -77.2(6) .
O3 K1 O5 C9 -137.1(6) .
O6 K1 O5 C9 -1.2(6) .
O1 K1 O5 C9 -0.8(6) .
O2 K1 O5 C9 -75.3(10) .
O4 K1 O5 C9 -150.2(6) .
Ge1 K1 O5 C9 124.2(6) .
O3 K1 O6 C10 121.5(6) .
O5 K1 O6 C10 30.9(6) .
O1 K1 O6 C10 -148.8(7) .
O2 K1 O6 C10 -170.6(7) .
O4 K1 O6 C10 58.3(6) .
Ge1 K1 O6 C10 -38.5(7) .
O3 K1 O6 C11 -110.4(6) .
O5 K1 O6 C11 159.0(6) .
O1 K1 O6 C11 -20.7(5) .
O2 K1 O6 C11 -42.5(7) .
O4 K1 O6 C11 -173.6(5) .
Ge1 K1 O6 C11 89.7(6) .
C12 O1 C1 C2 -163.2(11) .
K1 O1 C1 C2 -24.8(12) .
C3 O2 C2 C1 106(2) .
K1 O2 C2 C1 -44.7(19) .
O1 C1 C2 O2 50.8(18) .
C2 O2 C3 C4 -174(2) .
K1 O2 C3 C4 -23(3) .
O2 C3 C4 O3 12(3) .
C5 O3 C4 C3 -177.7(14) .
K1 O3 C4 C3 8.3(18) .
C4 O3 C5 C6 172.9(10) .
K1 O3 C5 C6 -13.1(14) .
C7 O4 C6 C5 -178.1(8) .
K1 O4 C6 C5 -68.4(9) .
O3 C5 C6 O4 59.6(13) .
C6 O4 C7 C8 174.8(7) .
K1 O4 C7 C8 66.5(7) .
C9 O5 C8 C7 -179.4(7) .
K1 O5 C8 C7 20.7(10) .
O4 C7 C8 O5 -61.4(9) .
C8 O5 C9 C10 174.3(8) .
K1 O5 C9 C10 -24.9(10) .
C11 O6 C10 C9 174.2(7) .
K1 O6 C10 C9 -59.0(9) .
O5 C9 C10 O6 57.0(10) .
C10 O6 C11 C12 177.2(8) .
K1 O6 C11 C12 50.7(9) .
C1 O1 C12 C11 -177.2(7) .
K1 O1 C12 C11 44.8(10) .
O6 C11 C12 O1 -65.6(10) .
C26 C21 C22 C23 1.7(13) .
C21 C22 C23 C24 -1.0(12) .
C22 C23 C24 C25 0.6(12) .
C23 C24 C25 C26 -1.0(11) .
C22 C21 C26 C25 -2.1(13) .
C24 C25 C26 C21 1.8(12) .
